data_7115766
loop_
_publ_author_name
'Vitaly Nesterov'
'Zheng-Wang Qu'
'Gregor Schnakenburg'
'Stefan Grimme'
'Rainer Streubel'

_publ_section_title
;
 Selective phosphanyl complex trapping using TEMPO. Synthesis and
 reactivity of P-functional P-nitroxyl phosphane complexes
;
_journal_name_full Chem.Commun.
_journal_page_first 12508
_journal_paper_doi 10.1039/C4cc06084A
_journal_volume 50
_journal_year 2014
_chemical_formula_moiety 'C21 H37 F N O6 P Si2 W'
_chemical_formula_sum 'C21 H37 F N O6 P Si2 W'
_chemical_formula_weight 689.52
_chemical_name_systematic
; 
 ? 
;
_space_group_IT_number 2
_symmetry_cell_setting triclinic
_symmetry_space_group_name_Hall '-P 1'
_symmetry_space_group_name_H-M 'P -1'
_atom_sites_solution_hydrogens geom
_atom_sites_solution_primary direct
_atom_sites_solution_secondary difmap
_audit_creation_method SHELXL-97
_cell_angle_alpha 96.4947(11)
_cell_angle_beta 90.2543(11)
_cell_angle_gamma 93.9588(11)
_cell_formula_units_Z 4
_cell_length_a 13.1797(3)
_cell_length_b 14.2791(3)
_cell_length_c 15.1502(3)
_cell_measurement_reflns_used 23726
_cell_measurement_temperature 123(2)
_cell_measurement_theta_max 29.13
_cell_measurement_theta_min 1.00
_cell_volume 2825.91(10)
_computing_cell_refinement 'HKL Scalepack (Otwinowski & Minor 1997)'
_computing_data_collection 'HKL Denzo and Scalepack (Otwinowski & Minor 1997)'
_computing_data_reduction 'HKL Denzo and Scalepack (Otwinowski & Minor 1997)'
_computing_molecular_graphics 'DIAMOND (Brandenburg, 1999)'
_computing_publication_material 'SHELXL97 (Sheldrick, 1997)'
_computing_structure_refinement 'SHELXL-97 (Sheldrick, 1997)'
_computing_structure_solution 'SHELXS-97 (Sheldrick, 1990)'
_diffrn_ambient_temperature 123(2)
_diffrn_detector_area_resol_mean 9
_diffrn_measured_fraction_theta_full 0.992
_diffrn_measured_fraction_theta_max 0.992
_diffrn_measurement_device '95mm CCD camera on \k-goniostat'
_diffrn_measurement_device_type 'Nonius KappaCCD'
_diffrn_measurement_method 'CCD rotation images, thin slices'
_diffrn_radiation_monochromator 'horizonally mounted graphite crystal'
_diffrn_radiation_type MoK\a
_diffrn_radiation_wavelength 0.71073
_diffrn_reflns_av_R_equivalents 0.0404
_diffrn_reflns_av_sigmaI/netI 0.0399
_diffrn_reflns_limit_h_max 16
_diffrn_reflns_limit_h_min -16
_diffrn_reflns_limit_k_max 17
_diffrn_reflns_limit_k_min -18
_diffrn_reflns_limit_l_max 19
_diffrn_reflns_limit_l_min -19
_diffrn_reflns_number 34076
_diffrn_reflns_theta_full 27.00
_diffrn_reflns_theta_max 27.00
_diffrn_reflns_theta_min 2.04
_exptl_absorpt_coefficient_mu 4.269
_exptl_absorpt_correction_T_max 0.4822
_exptl_absorpt_correction_T_min 0.2800
_exptl_absorpt_correction_type multi-scan
_exptl_absorpt_process_details
;
R.H. Blessing, Acta Cryst. (1995), A51, 33-38
;
_exptl_crystal_colour colourless
_exptl_crystal_density_diffrn 1.621
_exptl_crystal_density_method 'not measured'
_exptl_crystal_description block
_exptl_crystal_F_000 1376
_exptl_crystal_size_max 0.40
_exptl_crystal_size_mid 0.25
_exptl_crystal_size_min 0.20
_refine_diff_density_max 1.484
_refine_diff_density_min -2.141
_refine_diff_density_rms 0.117
_refine_ls_extinction_method none
_refine_ls_goodness_of_fit_ref 1.002
_refine_ls_hydrogen_treatment constr
_refine_ls_matrix_type full
_refine_ls_number_parameters 615
_refine_ls_number_reflns 12234
_refine_ls_number_restraints 9
_refine_ls_restrained_S_all 1.005
_refine_ls_R_factor_all 0.0290
_refine_ls_R_factor_gt 0.0235
_refine_ls_shift/su_max 0.028
_refine_ls_shift/su_mean 0.001
_refine_ls_structure_factor_coef Fsqd
_refine_ls_weighting_details 'calc w=1/[\s^2^(Fo^2^)+(0.0284P)^2^+0.0000P] where P=(Fo^2^+2Fc^2^)/3'
_refine_ls_weighting_scheme calc
_refine_ls_wR_factor_gt 0.0557
_refine_ls_wR_factor_ref 0.0574
_reflns_number_gt 10604
_reflns_number_total 12234
_reflns_threshold_expression I>2sigma(I)
_cod_data_source_file c4cc06084a2.cif
_cod_data_source_block 2468
_cod_depositor_comments
;
The following automatic conversions were performed:

'_exptl_absorpt_correction_type' value 'multi-Scan' changed to
'multi-scan' according to the built-in table from CIF Core dictionary
named 'cif_core.dic' version 2.4.1 from 2010-06-29.

Automatic conversion script
Id: cif_fix_values 2827 2014-09-09 07:05:25Z andrius 
;
_cod_database_code 7115766

loop_
_symmetry_equiv_pos_as_xyz
'x, y, z'
'-x, -y, -z'

loop_
_atom_site_label
_atom_site_type_symbol
_atom_site_fract_x
_atom_site_fract_y
_atom_site_fract_z
_atom_site_U_iso_or_equiv
_atom_site_adp_type
_atom_site_occupancy
_atom_site_symmetry_multiplicity
_atom_site_calc_flag
_atom_site_refinement_flags
C1 C -0.7366(2) 0.36643(17) 0.51562(16) 0.0162(5) Uani 1 1 d .
H1A H -0.6778 0.4148 0.5237 0.019 Uiso 1 1 calc R
C2 C -0.9463(2) 0.3343(3) 0.6116(2) 0.0425(9) Uani 1 1 d .
H2A H -0.9274 0.2715 0.6228 0.051 Uiso 1 1 calc R
H2B H -0.9851 0.3293 0.5557 0.051 Uiso 1 1 calc R
H2C H -0.9881 0.3605 0.6605 0.051 Uiso 1 1 calc R
C3 C -0.7632(3) 0.4387(2) 0.71334(19) 0.0364(8) Uani 1 1 d .
H3A H -0.6982 0.4745 0.7062 0.044 Uiso 1 1 calc R
H3B H -0.7508 0.3791 0.7366 0.044 Uiso 1 1 calc R
H3C H -0.8056 0.4759 0.7550 0.044 Uiso 1 1 calc R
C4 C -0.8706(3) 0.5301(2) 0.5790(2) 0.0442(10) Uani 1 1 d .
H4A H -0.9127 0.5217 0.5248 0.053 Uiso 1 1 calc R
H4B H -0.8104 0.5723 0.5705 0.053 Uiso 1 1 calc R
H4C H -0.9101 0.5579 0.6288 0.053 Uiso 1 1 calc R
C5 C -0.9047(2) 0.3076(2) 0.3711(2) 0.0402(9) Uani 1 1 d .
H5A H -0.9565 0.3363 0.4094 0.048 Uiso 1 1 calc R
H5B H -0.9000 0.2418 0.3823 0.048 Uiso 1 1 calc R
H5C H -0.9234 0.3096 0.3087 0.048 Uiso 1 1 calc R
C6 C -0.6881(3) 0.3290(2) 0.31053(19) 0.0351(8) Uani 1 1 d .
H6A H -0.6835 0.2611 0.3122 0.042 Uiso 1 1 calc R
H6B H -0.6210 0.3619 0.3234 0.042 Uiso 1 1 calc R
H6C H -0.7112 0.3406 0.2514 0.042 Uiso 1 1 calc R
C7 C -0.7893(3) 0.5012(2) 0.3772(2) 0.0523(11) Uani 1 1 d .
H7C H -0.7797 0.5083 0.3141 0.063 Uiso 1 1 calc R
H7B H -0.7366 0.5405 0.4126 0.063 Uiso 1 1 calc R
H7A H -0.8565 0.5212 0.3955 0.063 Uiso 1 1 calc R
C8 C -0.7727(2) 0.04632(18) 0.61656(18) 0.0208(6) Uani 1 1 d .
C9 C -0.7349(2) -0.03303(19) 0.66584(19) 0.0275(7) Uani 1 1 d .
H9A H -0.7808 -0.0906 0.6509 0.033 Uiso 1 1 calc R
H9B H -0.6664 -0.0474 0.6439 0.033 Uiso 1 1 calc R
C10 C -0.7291(3) -0.01093(19) 0.76611(19) 0.0310(7) Uani 1 1 d .
H10A H -0.7977 -0.0013 0.7902 0.037 Uiso 1 1 calc R
H10B H -0.7014 -0.0640 0.7930 0.037 Uiso 1 1 calc R
C11 C -0.6600(2) 0.07813(19) 0.78749(18) 0.0258(6) Uani 1 1 d .
H11A H -0.5906 0.0654 0.7669 0.031 Uiso 1 1 calc R
H11B H -0.6565 0.0944 0.8528 0.031 Uiso 1 1 calc R
C12 C -0.6949(2) 0.16345(18) 0.74488(16) 0.0178(6) Uani 1 1 d .
C13 C -0.8867(2) 0.0560(2) 0.6311(2) 0.0312(7) Uani 1 1 d .
H13A H -0.9012 0.0583 0.6946 0.037 Uiso 1 1 calc R
H13B H -0.9254 0.0017 0.5987 0.037 Uiso 1 1 calc R
H13C H -0.9062 0.1143 0.6092 0.037 Uiso 1 1 calc R
C14 C -0.7561(3) 0.01725(19) 0.51737(18) 0.0283(7) Uani 1 1 d .
H14A H -0.7818 -0.0486 0.5019 0.034 Uiso 1 1 calc R
H14B H -0.6833 0.0238 0.5046 0.034 Uiso 1 1 calc R
H14C H -0.7927 0.0580 0.4823 0.034 Uiso 1 1 calc R
C15 C -0.6092(2) 0.24088(18) 0.76002(17) 0.0221(6) Uani 1 1 d .
H15A H -0.5456 0.2164 0.7372 0.027 Uiso 1 1 calc R
H15B H -0.6015 0.2615 0.8238 0.027 Uiso 1 1 calc R
H15C H -0.6254 0.2946 0.7288 0.027 Uiso 1 1 calc R
C16 C -0.7928(2) 0.1980(2) 0.78935(18) 0.0253(6) Uani 1 1 d .
H16A H -0.7755 0.2346 0.8468 0.030 Uiso 1 1 calc R
H16B H -0.8392 0.1434 0.7986 0.030 Uiso 1 1 calc R
H16C H -0.8259 0.2379 0.7510 0.030 Uiso 1 1 calc R
C17 C -0.3372(2) 0.24775(18) 0.49929(19) 0.0225(6) Uani 1 1 d U
C18 C -0.5130(2) 0.17406(18) 0.39282(17) 0.0192(6) Uani 1 1 d U
C19 C -0.4757(2) 0.37290(19) 0.45114(18) 0.0202(6) Uani 1 1 d U
C20 C -0.4629(2) 0.34232(19) 0.62893(17) 0.0223(6) Uani 1 1 d U
C21 C -0.4862(2) 0.13106(19) 0.57318(17) 0.0190(5) Uani 1 1 d U
C22 C -0.2621(2) 0.33916(17) 0.05973(16) 0.0156(5) Uani 1 1 d .
H22A H -0.2145 0.3817 0.1004 0.019 Uiso 1 1 calc R
C23 C -0.4587(2) 0.4036(2) 0.1617(2) 0.0354(8) Uani 1 1 d .
H23A H -0.4901 0.4168 0.1061 0.042 Uiso 1 1 calc R
H23B H -0.4201 0.4607 0.1893 0.042 Uiso 1 1 calc R
H23C H -0.5118 0.3842 0.2023 0.042 Uiso 1 1 calc R
C24 C -0.3131(3) 0.2880(2) 0.24698(18) 0.0335(8) Uani 1 1 d .
H24A H -0.2680 0.3434 0.2686 0.040 Uiso 1 1 calc R
H24B H -0.2739 0.2318 0.2393 0.040 Uiso 1 1 calc R
H24C H -0.3671 0.2791 0.2901 0.040 Uiso 1 1 calc R
C25 C -0.4541(2) 0.2017(2) 0.0907(2) 0.0343(7) Uani 1 1 d .
H25A H -0.4155 0.1451 0.0872 0.041 Uiso 1 1 calc R
H25B H -0.4773 0.2112 0.0310 0.041 Uiso 1 1 calc R
H25C H -0.5131 0.1936 0.1289 0.041 Uiso 1 1 calc R
C26 C -0.4185(2) 0.3692(2) -0.0843(2) 0.0298(7) Uani 1 1 d .
H26A H -0.4750 0.3696 -0.0425 0.036 Uiso 1 1 calc R
H26B H -0.4092 0.3040 -0.1094 0.036 Uiso 1 1 calc R
H26C H -0.4337 0.4069 -0.1323 0.036 Uiso 1 1 calc R
C27 C -0.2005(2) 0.4443(2) -0.1082(2) 0.0319(7) Uani 1 1 d .
H27A H -0.2042 0.3928 -0.1569 0.038 Uiso 1 1 calc R
H27B H -0.1332 0.4487 -0.0796 0.038 Uiso 1 1 calc R
H27C H -0.2117 0.5040 -0.1317 0.038 Uiso 1 1 calc R
C28 C -0.3165(2) 0.54003(19) 0.0361(2) 0.0254(6) Uani 1 1 d .
H28C H -0.3309 0.5843 -0.0065 0.031 Uiso 1 1 calc R
H28B H -0.2541 0.5626 0.0695 0.031 Uiso 1 1 calc R
H28A H -0.3733 0.5356 0.0773 0.031 Uiso 1 1 calc R
C29 C -0.1862(2) 0.14617(18) -0.21083(16) 0.0198(6) Uani 1 1 d .
C30 C -0.1516(2) 0.0591(2) -0.27003(18) 0.0260(6) Uani 1 1 d .
H30A H -0.1413 0.0760 -0.3311 0.031 Uiso 1 1 calc R
H30B H -0.0853 0.0426 -0.2474 0.031 Uiso 1 1 calc R
C31 C -0.2264(2) -0.0269(2) -0.27355(18) 0.0296(7) Uani 1 1 d .
H31A H -0.2917 -0.0134 -0.3003 0.036 Uiso 1 1 calc R
H31B H -0.1990 -0.0810 -0.3103 0.036 Uiso 1 1 calc R
C32 C -0.2429(2) -0.05046(19) -0.17963(18) 0.0263(7) Uani 1 1 d .
H32A H -0.1780 -0.0690 -0.1560 0.032 Uiso 1 1 calc R
H32B H -0.2929 -0.1056 -0.1811 0.032 Uiso 1 1 calc R
C33 C -0.2810(2) 0.03140(18) -0.11530(17) 0.0193(6) Uani 1 1 d .
C34 C -0.2764(2) 0.1877(2) -0.25400(18) 0.0268(6) Uani 1 1 d .
H34A H -0.3297 0.1374 -0.2706 0.032 Uiso 1 1 calc R
H34B H -0.2533 0.2158 -0.3072 0.032 Uiso 1 1 calc R
H34C H -0.3037 0.2365 -0.2117 0.032 Uiso 1 1 calc R
C35 C -0.0964(2) 0.21979(19) -0.20336(17) 0.0241(6) Uani 1 1 d .
H35A H -0.0833 0.2415 -0.2616 0.029 Uiso 1 1 calc R
H35B H -0.0360 0.1917 -0.1829 0.029 Uiso 1 1 calc R
H35C H -0.1122 0.2736 -0.1607 0.029 Uiso 1 1 calc R
C36 C -0.3925(2) 0.04751(19) -0.13672(19) 0.0259(6) Uani 1 1 d .
H36A H -0.4376 -0.0004 -0.1125 0.031 Uiso 1 1 calc R
H36B H -0.4023 0.0427 -0.2013 0.031 Uiso 1 1 calc R
H36C H -0.4084 0.1105 -0.1101 0.031 Uiso 1 1 calc R
C37 C -0.2761(2) -0.00078(19) -0.02212(18) 0.0236(6) Uani 1 1 d .
H37C H -0.3149 0.0405 0.0192 0.028 Uiso 1 1 calc R
H37B H -0.2051 0.0027 -0.0019 0.028 Uiso 1 1 calc R
H37A H -0.3052 -0.0660 -0.0241 0.028 Uiso 1 1 calc R
C38 C 0.1532(2) 0.26026(18) 0.07444(19) 0.0221(6) Uani 1 1 d .
C39 C 0.0351(2) 0.3403(2) -0.04638(19) 0.0232(6) Uani 1 1 d .
C40 C -0.0115(2) 0.36852(19) 0.13955(18) 0.0224(6) Uani 1 1 d U
C41 C -0.0198(2) 0.17147(19) 0.15226(18) 0.0216(6) Uani 1 1 d U
C42 C 0.0186(2) 0.13067(18) -0.03392(17) 0.0202(6) Uani 1 1 d U
F1 F -0.73022(12) 0.19263(10) 0.44376(9) 0.0211(3) Uani 1 1 d .
F2 F -0.22640(11) 0.16860(10) 0.09217(9) 0.0187(3) Uani 1 1 d .
N1 N -0.70295(17) 0.13302(14) 0.64611(13) 0.0157(5) Uani 1 1 d .
N2 N -0.20514(16) 0.11504(14) -0.12003(13) 0.0158(5) Uani 1 1 d .
O1 O -0.74244(13) 0.21571(11) 0.60671(11) 0.0157(4) Uani 1 1 d .
O2 O -0.25131(16) 0.24510(14) 0.49197(15) 0.0341(5) Uani 1 1 d .
O3 O -0.52495(17) 0.13290(13) 0.32416(13) 0.0299(5) Uani 1 1 d .
O4 O -0.46187(17) 0.43915(13) 0.41648(13) 0.0315(5) Uani 1 1 d .
O5 O -0.44491(19) 0.39532(15) 0.68927(13) 0.0384(6) Uani 1 1 d U
O6 O -0.47699(15) 0.06238(13) 0.60236(13) 0.0275(5) Uani 1 1 d .
O7 O -0.24727(14) 0.19806(12) -0.06546(11) 0.0157(4) Uani 1 1 d .
O8 O 0.23942(16) 0.26448(14) 0.08586(15) 0.0344(5) Uani 1 1 d .
O9 O 0.05921(17) 0.39099(16) -0.09663(15) 0.0365(5) Uani 1 1 d .
O10 O -0.01944(17) 0.43173(14) 0.19235(14) 0.0345(5) Uani 1 1 d .
O11 O -0.02991(17) 0.12871(14) 0.21059(13) 0.0319(5) Uani 1 1 d .
O12 O 0.03199(15) 0.06202(13) -0.07636(13) 0.0276(5) Uani 1 1 d .
P1 P -0.67772(5) 0.25719(4) 0.52689(4) 0.01458(14) Uani 1 1 d .
P2 P -0.18606(5) 0.24091(4) 0.02502(4) 0.01400(14) Uani 1 1 d .
Si1 Si -0.82991(6) 0.41306(5) 0.60365(5) 0.02427(18) Uani 1 1 d .
Si2 Si -0.78025(6) 0.37392(5) 0.39523(5) 0.02363(18) Uani 1 1 d .
Si3 Si -0.37107(6) 0.30662(5) 0.13794(5) 0.02378(18) Uani 1 1 d .
Si4 Si -0.29989(6) 0.42037(5) -0.02515(5) 0.01852(16) Uani 1 1 d .
W1 W -0.488745(8) 0.253672(7) 0.513442(6) 0.01466(4) Uani 1 1 d U
W2 W 0.002854(8) 0.253430(7) 0.049532(6) 0.01504(4) Uani 1 1 d U

loop_
_atom_site_aniso_label
_atom_site_aniso_U_11
_atom_site_aniso_U_22
_atom_site_aniso_U_33
_atom_site_aniso_U_23
_atom_site_aniso_U_13
_atom_site_aniso_U_12
C1 0.0192(14) 0.0138(12) 0.0161(12) 0.0046(10) 0.0019(11) 0.0013(11)
C2 0.0262(18) 0.057(2) 0.051(2) 0.0274(18) 0.0148(16) 0.0132(16)
C3 0.062(2) 0.0252(16) 0.0225(15) 0.0012(12) 0.0077(15) 0.0114(16)
C4 0.065(3) 0.0390(19) 0.0358(18) 0.0149(15) 0.0195(17) 0.0326(19)
C5 0.0333(19) 0.053(2) 0.0331(18) -0.0037(16) -0.0122(15) 0.0108(17)
C6 0.042(2) 0.0476(19) 0.0169(14) 0.0090(13) 0.0028(14) 0.0063(16)
C7 0.096(3) 0.038(2) 0.0291(18) 0.0178(15) 0.012(2) 0.023(2)
C8 0.0247(15) 0.0145(13) 0.0230(14) 0.0037(11) 0.0003(12) -0.0028(11)
C9 0.0375(18) 0.0154(13) 0.0311(16) 0.0085(12) 0.0053(14) 0.0020(13)
C10 0.0425(19) 0.0225(15) 0.0310(17) 0.0165(13) 0.0040(14) 0.0015(14)
C11 0.0309(17) 0.0296(15) 0.0197(14) 0.0141(12) 0.0017(12) 0.0032(13)
C12 0.0199(14) 0.0215(13) 0.0129(12) 0.0050(10) 0.0028(10) 0.0016(11)
C13 0.0237(16) 0.0257(15) 0.0436(18) 0.0059(13) -0.0002(14) -0.0070(13)
C14 0.0416(19) 0.0185(14) 0.0236(15) -0.0001(12) -0.0012(13) -0.0026(13)
C15 0.0273(16) 0.0227(14) 0.0161(13) 0.0035(11) -0.0007(11) -0.0012(12)
C16 0.0298(17) 0.0273(15) 0.0201(14) 0.0068(12) 0.0107(12) 0.0044(13)
C17 0.0217(13) 0.0177(13) 0.0284(15) 0.0038(11) 0.0028(12) 0.0016(12)
C18 0.0208(15) 0.0165(13) 0.0213(13) 0.0053(10) 0.0044(11) 0.0037(11)
C19 0.0251(15) 0.0158(13) 0.0198(13) 0.0011(10) 0.0061(12) 0.0033(12)
C20 0.0266(16) 0.0243(14) 0.0167(11) 0.0051(9) 0.0038(11) 0.0010(12)
C21 0.0164(14) 0.0193(13) 0.0221(13) 0.0054(10) 0.0022(11) 0.0022(11)
C22 0.0189(14) 0.0154(13) 0.0128(12) 0.0029(10) 0.0032(10) 0.0014(11)
C23 0.0365(19) 0.0310(17) 0.0397(18) 0.0045(14) 0.0200(15) 0.0074(14)
C24 0.059(2) 0.0220(15) 0.0211(14) 0.0056(12) 0.0176(15) 0.0057(15)
C25 0.0283(17) 0.0303(16) 0.0437(18) 0.0038(14) 0.0170(15) -0.0026(14)
C26 0.0280(17) 0.0327(16) 0.0291(16) 0.0003(13) -0.0056(13) 0.0100(14)
C27 0.0380(19) 0.0274(16) 0.0345(17) 0.0162(13) 0.0110(14) 0.0102(14)
C28 0.0259(16) 0.0194(14) 0.0326(16) 0.0078(12) 0.0049(13) 0.0043(12)
C29 0.0219(15) 0.0237(14) 0.0142(12) 0.0049(11) 0.0020(11) 0.0004(12)
C30 0.0283(16) 0.0335(16) 0.0156(13) -0.0008(12) 0.0032(12) 0.0028(13)
C31 0.0386(19) 0.0275(15) 0.0209(14) -0.0067(12) 0.0012(13) 0.0045(14)
C32 0.0318(17) 0.0191(14) 0.0271(15) -0.0020(12) -0.0002(13) 0.0033(13)
C33 0.0213(15) 0.0170(13) 0.0192(13) 0.0010(11) 0.0002(11) -0.0006(11)
C34 0.0297(17) 0.0336(16) 0.0181(13) 0.0085(12) -0.0032(12) 0.0013(13)
C35 0.0287(16) 0.0287(15) 0.0154(13) 0.0077(11) 0.0041(12) -0.0022(13)
C36 0.0197(15) 0.0246(15) 0.0318(15) 0.0000(12) -0.0001(12) -0.0038(12)
C37 0.0332(17) 0.0160(13) 0.0218(14) 0.0053(11) 0.0026(12) -0.0022(12)
C38 0.0216(16) 0.0187(14) 0.0268(15) 0.0077(11) -0.0042(12) 0.0002(12)
C39 0.0176(15) 0.0294(16) 0.0239(14) 0.0089(13) -0.0022(12) 0.0009(12)
C40 0.0267(16) 0.0194(13) 0.0217(14) 0.0062(10) -0.0009(12) -0.0008(12)
C41 0.0260(16) 0.0193(14) 0.0198(13) 0.0038(10) -0.0028(12) 0.0010(12)
C42 0.0218(15) 0.0196(13) 0.0201(13) 0.0062(10) -0.0015(11) 0.0019(12)
F1 0.0295(9) 0.0175(8) 0.0157(7) 0.0002(6) -0.0024(7) -0.0001(7)
F2 0.0230(8) 0.0178(7) 0.0161(7) 0.0075(6) 0.0022(6) -0.0008(6)
N1 0.0217(12) 0.0120(10) 0.0151(10) 0.0071(8) 0.0018(9) 0.0035(9)
N2 0.0181(12) 0.0158(11) 0.0136(10) 0.0005(8) 0.0031(9) 0.0029(9)
O1 0.0171(10) 0.0141(9) 0.0171(9) 0.0066(7) 0.0023(7) 0.0028(7)
O2 0.0214(12) 0.0309(12) 0.0507(14) 0.0066(10) 0.0073(10) 0.0033(9)
O3 0.0406(13) 0.0260(11) 0.0224(10) -0.0003(9) 0.0022(9) 0.0034(10)
O4 0.0467(14) 0.0188(10) 0.0304(11) 0.0100(9) 0.0063(10) 0.0000(10)
O5 0.0555(16) 0.0333(12) 0.0233(10) -0.0005(9) 0.0030(10) -0.0125(11)
O6 0.0286(12) 0.0236(11) 0.0332(11) 0.0129(9) 0.0046(9) 0.0062(9)
O7 0.0181(10) 0.0147(9) 0.0146(9) 0.0019(7) 0.0007(7) 0.0028(7)
O8 0.0229(13) 0.0356(12) 0.0466(13) 0.0152(10) -0.0089(10) -0.0005(10)
O9 0.0291(13) 0.0418(13) 0.0424(13) 0.0267(11) -0.0032(10) -0.0066(10)
O10 0.0445(14) 0.0265(11) 0.0312(11) -0.0019(9) 0.0034(10) 0.0011(10)
O11 0.0395(13) 0.0304(11) 0.0274(11) 0.0131(9) -0.0035(10) -0.0028(10)
O12 0.0311(12) 0.0224(10) 0.0297(11) 0.0026(9) 0.0015(9) 0.0055(9)
P1 0.0167(3) 0.0144(3) 0.0132(3) 0.0033(2) 0.0011(3) 0.0020(3)
P2 0.0154(3) 0.0135(3) 0.0136(3) 0.0043(2) 0.0013(3) 0.0002(3)
Si1 0.0301(5) 0.0237(4) 0.0220(4) 0.0090(3) 0.0090(3) 0.0124(4)
Si2 0.0318(5) 0.0246(4) 0.0162(4) 0.0065(3) -0.0010(3) 0.0079(4)
Si3 0.0285(5) 0.0188(4) 0.0247(4) 0.0046(3) 0.0140(3) 0.0018(3)
Si4 0.0193(4) 0.0177(4) 0.0200(4) 0.0065(3) 0.0018(3) 0.0037(3)
W1 0.01643(6) 0.01388(6) 0.01438(6) 0.00412(4) 0.00360(4) 0.00185(4)
W2 0.01540(6) 0.01465(6) 0.01557(6) 0.00450(4) -0.00056(4) 0.00018(4)

loop_
_atom_type_symbol
_atom_type_description
_atom_type_scat_dispersion_real
_atom_type_scat_dispersion_imag
_atom_type_scat_source
C C 0.0033 0.0016 'International Tables Vol C Tables 4.2.6.8 and 6.1.1.4'
H H 0.0000 0.0000 'International Tables Vol C Tables 4.2.6.8 and 6.1.1.4'
F F 0.0171 0.0103 'International Tables Vol C Tables 4.2.6.8 and 6.1.1.4'
N N 0.0061 0.0033 'International Tables Vol C Tables 4.2.6.8 and 6.1.1.4'
O O 0.0106 0.0060 'International Tables Vol C Tables 4.2.6.8 and 6.1.1.4'
P P 0.1023 0.0942 'International Tables Vol C Tables 4.2.6.8 and 6.1.1.4'
Si Si 0.0817 0.0704 'International Tables Vol C Tables 4.2.6.8 and 6.1.1.4'
W W -0.8490 6.8722 'International Tables Vol C Tables 4.2.6.8 and 6.1.1.4'

loop_
_geom_angle_atom_site_label_1
_geom_angle_atom_site_label_2
_geom_angle_atom_site_label_3
_geom_angle
P1 C1 Si1 119.61(14)
P1 C1 Si2 112.00(12)
Si1 C1 Si2 114.10(13)
P1 C1 H1A 102.8
Si1 C1 H1A 102.8
Si2 C1 H1A 102.8
Si1 C2 H2A 109.5
Si1 C2 H2B 109.5
H2A C2 H2B 109.5
Si1 C2 H2C 109.5
H2A C2 H2C 109.5
H2B C2 H2C 109.5
Si1 C3 H3A 109.5
Si1 C3 H3B 109.5
H3A C3 H3B 109.5
Si1 C3 H3C 109.5
H3A C3 H3C 109.5
H3B C3 H3C 109.5
Si1 C4 H4A 109.5
Si1 C4 H4B 109.5
H4A C4 H4B 109.5
Si1 C4 H4C 109.5
H4A C4 H4C 109.5
H4B C4 H4C 109.5
Si2 C5 H5A 109.5
Si2 C5 H5B 109.5
H5A C5 H5B 109.5
Si2 C5 H5C 109.5
H5A C5 H5C 109.5
H5B C5 H5C 109.5
Si2 C6 H6A 109.5
Si2 C6 H6B 109.5
H6A C6 H6B 109.5
Si2 C6 H6C 109.5
H6A C6 H6C 109.5
H6B C6 H6C 109.5
Si2 C7 H7C 109.5
Si2 C7 H7B 109.5
H7C C7 H7B 109.5
Si2 C7 H7A 109.5
H7C C7 H7A 109.5
H7B C7 H7A 109.5
N1 C8 C13 116.3(2)
N1 C8 C14 108.6(2)
C13 C8 C14 108.3(2)
N1 C8 C9 105.8(2)
C13 C8 C9 111.0(2)
C14 C8 C9 106.4(2)
C10 C9 C8 114.7(2)
C10 C9 H9A 108.6
C8 C9 H9A 108.6
C10 C9 H9B 108.6
C8 C9 H9B 108.6
H9A C9 H9B 107.6
C11 C10 C9 107.7(2)
C11 C10 H10A 110.2
C9 C10 H10A 110.2
C11 C10 H10B 110.2
C9 C10 H10B 110.2
H10A C10 H10B 108.5
C10 C11 C12 113.7(2)
C10 C11 H11A 108.8
C12 C11 H11A 108.8
C10 C11 H11B 108.8
C12 C11 H11B 108.8
H11A C11 H11B 107.7
N1 C12 C15 107.6(2)
N1 C12 C11 106.28(19)
C15 C12 C11 106.7(2)
N1 C12 C16 115.7(2)
C15 C12 C16 109.8(2)
C11 C12 C16 110.3(2)
C8 C13 H13A 109.5
C8 C13 H13B 109.5
H13A C13 H13B 109.5
C8 C13 H13C 109.5
H13A C13 H13C 109.5
H13B C13 H13C 109.5
C8 C14 H14A 109.5
C8 C14 H14B 109.5
H14A C14 H14B 109.5
C8 C14 H14C 109.5
H14A C14 H14C 109.5
H14B C14 H14C 109.5
C12 C15 H15A 109.5
C12 C15 H15B 109.5
H15A C15 H15B 109.5
C12 C15 H15C 109.5
H15A C15 H15C 109.5
H15B C15 H15C 109.5
C12 C16 H16A 109.5
C12 C16 H16B 109.5
H16A C16 H16B 109.5
C12 C16 H16C 109.5
H16A C16 H16C 109.5
H16B C16 H16C 109.5
O2 C17 W1 179.3(3)
O3 C18 W1 177.2(2)
O4 C19 W1 175.6(3)
O5 C20 W1 175.3(3)
O6 C21 W1 174.0(2)
P2 C22 Si4 119.55(13)
P2 C22 Si3 112.98(13)
Si4 C22 Si3 113.58(13)
P2 C22 H22A 102.6
Si4 C22 H22A 102.6
Si3 C22 H22A 102.6
Si3 C23 H23A 109.5
Si3 C23 H23B 109.5
H23A C23 H23B 109.5
Si3 C23 H23C 109.5
H23A C23 H23C 109.5
H23B C23 H23C 109.5
Si3 C24 H24A 109.5
Si3 C24 H24B 109.5
H24A C24 H24B 109.5
Si3 C24 H24C 109.5
H24A C24 H24C 109.5
H24B C24 H24C 109.5
Si3 C25 H25A 109.5
Si3 C25 H25B 109.5
H25A C25 H25B 109.5
Si3 C25 H25C 109.5
H25A C25 H25C 109.5
H25B C25 H25C 109.5
Si4 C26 H26A 109.5
Si4 C26 H26B 109.5
H26A C26 H26B 109.5
Si4 C26 H26C 109.5
H26A C26 H26C 109.5
H26B C26 H26C 109.5
Si4 C27 H27A 109.5
Si4 C27 H27B 109.5
H27A C27 H27B 109.5
Si4 C27 H27C 109.5
H27A C27 H27C 109.5
H27B C27 H27C 109.5
Si4 C28 H28C 109.5
Si4 C28 H28B 109.5
H28C C28 H28B 109.5
Si4 C28 H28A 109.5
H28C C28 H28A 109.5
H28B C28 H28A 109.5
N2 C29 C35 108.2(2)
N2 C29 C34 115.8(2)
C35 C29 C34 108.5(2)
N2 C29 C30 106.4(2)
C35 C29 C30 106.6(2)
C34 C29 C30 110.9(2)
C31 C30 C29 113.7(2)
C31 C30 H30A 108.8
C29 C30 H30A 108.8
C31 C30 H30B 108.8
C29 C30 H30B 108.8
H30A C30 H30B 107.7
C32 C31 C30 108.1(2)
C32 C31 H31A 110.1
C30 C31 H31A 110.1
C32 C31 H31B 110.1
C30 C31 H31B 110.1
H31A C31 H31B 108.4
C31 C32 C33 114.3(2)
C31 C32 H32A 108.7
C33 C32 H32A 108.7
C31 C32 H32B 108.7
C33 C32 H32B 108.7
H32A C32 H32B 107.6
N2 C33 C37 109.1(2)
N2 C33 C36 115.9(2)
C37 C33 C36 108.5(2)
N2 C33 C32 106.3(2)
C37 C33 C32 105.9(2)
C36 C33 C32 110.7(2)
C29 C34 H34A 109.5
C29 C34 H34B 109.5
H34A C34 H34B 109.5
C29 C34 H34C 109.5
H34A C34 H34C 109.5
H34B C34 H34C 109.5
C29 C35 H35A 109.5
C29 C35 H35B 109.5
H35A C35 H35B 109.5
C29 C35 H35C 109.5
H35A C35 H35C 109.5
H35B C35 H35C 109.5
C33 C36 H36A 109.5
C33 C36 H36B 109.5
H36A C36 H36B 109.5
C33 C36 H36C 109.5
H36A C36 H36C 109.5
H36B C36 H36C 109.5
C33 C37 H37C 109.5
C33 C37 H37B 109.5
H37C C37 H37B 109.5
C33 C37 H37A 109.5
H37C C37 H37A 109.5
H37B C37 H37A 109.5
O8 C38 W2 177.8(3)
O9 C39 W2 175.1(3)
O10 C40 W2 177.9(2)
O11 C41 W2 177.5(2)
O12 C42 W2 175.7(2)
O1 N1 C12 105.17(16)
O1 N1 C8 108.23(18)
C12 N1 C8 116.8(2)
O7 N2 C29 105.65(17)
O7 N2 C33 106.81(17)
C29 N2 C33 116.63(19)
N1 O1 P1 117.52(13)
N2 O7 P2 117.44(13)
F1 P1 O1 99.50(9)
F1 P1 C1 99.14(10)
O1 P1 C1 102.32(10)
F1 P1 W1 108.65(6)
O1 P1 W1 123.79(7)
C1 P1 W1 119.15(9)
F2 P2 O7 101.19(9)
F2 P2 C22 99.85(10)
O7 P2 C22 99.49(10)
F2 P2 W2 103.49(6)
O7 P2 W2 126.87(7)
C22 P2 W2 121.20(9)
C2 Si1 C3 110.99(16)
C2 Si1 C4 107.48(17)
C3 Si1 C4 104.34(15)
C2 Si1 C1 114.04(14)
C3 Si1 C1 109.56(13)
C4 Si1 C1 109.96(13)
C5 Si2 C6 108.27(15)
C5 Si2 C7 109.87(18)
C6 Si2 C7 104.43(16)
C5 Si2 C1 111.03(14)
C6 Si2 C1 113.48(13)
C7 Si2 C1 109.54(14)
C25 Si3 C23 105.18(14)
C25 Si3 C24 111.75(15)
C23 Si3 C24 106.44(14)
C25 Si3 C22 112.85(12)
C23 Si3 C22 112.55(13)
C24 Si3 C22 107.93(13)
C26 Si4 C27 109.21(15)
C26 Si4 C28 112.02(13)
C27 Si4 C28 103.56(14)
C26 Si4 C22 109.43(13)
C27 Si4 C22 114.70(12)
C28 Si4 C22 107.86(12)
C17 W1 C19 87.08(11)
C17 W1 C18 90.36(11)
C19 W1 C18 89.78(10)
C17 W1 C20 89.19(11)
C19 W1 C20 85.81(11)
C18 W1 C20 175.58(10)
C17 W1 C21 86.95(11)
C19 W1 C21 173.96(10)
C18 W1 C21 89.38(10)
C20 W1 C21 94.98(10)
C17 W1 P1 178.21(8)
C19 W1 P1 93.24(8)
C18 W1 P1 87.88(8)
C20 W1 P1 92.59(8)
C21 W1 P1 92.70(8)
C38 W2 C40 90.29(11)
C38 W2 C39 86.98(11)
C40 W2 C39 89.73(11)
C38 W2 C41 89.11(11)
C40 W2 C41 87.70(11)
C39 W2 C41 175.31(11)
C38 W2 C42 88.62(11)
C40 W2 C42 175.68(10)
C39 W2 C42 94.38(11)
C41 W2 C42 88.10(10)
C38 W2 P2 177.24(8)
C40 W2 P2 89.29(8)
C39 W2 P2 95.75(8)
C41 W2 P2 88.15(8)
C42 W2 P2 91.59(8)

loop_
_geom_bond_atom_site_label_1
_geom_bond_atom_site_label_2
_geom_bond_distance
C1 P1 1.814(2)
C1 Si1 1.913(2)
C1 Si2 1.927(3)
C1 H1A 1.0000
C2 Si1 1.851(4)
C2 H2A 0.9800
C2 H2B 0.9800
C2 H2C 0.9800
C3 Si1 1.864(3)
C3 H3A 0.9800
C3 H3B 0.9800
C3 H3C 0.9800
C4 Si1 1.867(3)
C4 H4A 0.9800
C4 H4B 0.9800
C4 H4C 0.9800
C5 Si2 1.850(3)
C5 H5A 0.9800
C5 H5B 0.9800
C5 H5C 0.9800
C6 Si2 1.862(3)
C6 H6A 0.9800
C6 H6B 0.9800
C6 H6C 0.9800
C7 Si2 1.880(3)
C7 H7C 0.9800
C7 H7B 0.9800
C7 H7A 0.9800
C8 N1 1.514(3)
C8 C13 1.532(4)
C8 C14 1.534(4)
C8 C9 1.535(4)
C9 C10 1.517(4)
C9 H9A 0.9900
C9 H9B 0.9900
C10 C11 1.515(4)
C10 H10A 0.9900
C10 H10B 0.9900
C11 C12 1.538(4)
C11 H11A 0.9900
C11 H11B 0.9900
C12 N1 1.511(3)
C12 C15 1.523(4)
C12 C16 1.544(3)
C13 H13A 0.9800
C13 H13B 0.9800
C13 H13C 0.9800
C14 H14A 0.9800
C14 H14B 0.9800
C14 H14C 0.9800
C15 H15A 0.9800
C15 H15B 0.9800
C15 H15C 0.9800
C16 H16A 0.9800
C16 H16B 0.9800
C16 H16C 0.9800
C17 O2 1.141(3)
C17 W1 2.016(3)
C18 O3 1.140(3)
C18 W1 2.051(3)
C19 O4 1.137(3)
C19 W1 2.036(3)
C20 O5 1.132(3)
C20 W1 2.053(3)
C21 O6 1.134(3)
C21 W1 2.062(3)
C22 P2 1.811(2)
C22 Si4 1.912(3)
C22 Si3 1.931(3)
C22 H22A 1.0000
C23 Si3 1.869(3)
C23 H23A 0.9800
C23 H23B 0.9800
C23 H23C 0.9800
C24 Si3 1.870(3)
C24 H24A 0.9800
C24 H24B 0.9800
C24 H24C 0.9800
C25 Si3 1.865(3)
C25 H25A 0.9800
C25 H25B 0.9800
C25 H25C 0.9800
C26 Si4 1.861(3)
C26 H26A 0.9800
C26 H26B 0.9800
C26 H26C 0.9800
C27 Si4 1.861(3)
C27 H27A 0.9800
C27 H27B 0.9800
C27 H27C 0.9800
C28 Si4 1.877(3)
C28 H28C 0.9800
C28 H28B 0.9800
C28 H28A 0.9800
C29 N2 1.509(3)
C29 C35 1.523(4)
C29 C34 1.540(4)
C29 C30 1.545(3)
C30 C31 1.517(4)
C30 H30A 0.9900
C30 H30B 0.9900
C31 C32 1.512(4)
C31 H31A 0.9900
C31 H31B 0.9900
C32 C33 1.548(3)
C32 H32A 0.9900
C32 H32B 0.9900
C33 N2 1.512(3)
C33 C37 1.536(4)
C33 C36 1.541(4)
C34 H34A 0.9800
C34 H34B 0.9800
C34 H34C 0.9800
C35 H35A 0.9800
C35 H35B 0.9800
C35 H35C 0.9800
C36 H36A 0.9800
C36 H36B 0.9800
C36 H36C 0.9800
C37 H37C 0.9800
C37 H37B 0.9800
C37 H37A 0.9800
C38 O8 1.145(3)
C38 W2 2.009(3)
C39 O9 1.140(4)
C39 W2 2.042(3)
C40 O10 1.147(3)
C40 W2 2.033(3)
C41 O11 1.133(3)
C41 W2 2.061(3)
C42 O12 1.135(3)
C42 W2 2.065(3)
F1 P1 1.5989(15)
F2 P2 1.5970(16)
N1 O1 1.504(3)
N2 O7 1.507(2)
O1 P1 1.6256(18)
O7 P2 1.6236(18)
P1 W1 2.5034(7)
P2 W2 2.5069(7)

loop_
_geom_torsion_atom_site_label_1
_geom_torsion_atom_site_label_2
_geom_torsion_atom_site_label_3
_geom_torsion_atom_site_label_4
_geom_torsion
N1 C8 C9 C10 55.4(3)
C13 C8 C9 C10 -71.6(3)
C14 C8 C9 C10 170.8(3)
C8 C9 C10 C11 -57.4(4)
C9 C10 C11 C12 57.4(3)
C10 C11 C12 N1 -56.3(3)
C10 C11 C12 C15 -170.8(2)
C10 C11 C12 C16 69.9(3)
N2 C29 C30 C31 56.1(3)
C35 C29 C30 C31 171.4(2)
C34 C29 C30 C31 -70.6(3)
C29 C30 C31 C32 -57.4(3)
C30 C31 C32 C33 57.0(3)
C31 C32 C33 N2 -55.1(3)
C31 C32 C33 C37 -171.1(3)
C31 C32 C33 C36 71.5(3)
C15 C12 N1 O1 -69.0(2)
C11 C12 N1 O1 177.1(2)
C16 C12 N1 O1 54.2(3)
C15 C12 N1 C8 171.1(2)
C11 C12 N1 C8 57.1(3)
C16 C12 N1 C8 -65.8(3)
C13 C8 N1 O1 -50.9(3)
C14 C8 N1 O1 71.5(2)
C9 C8 N1 O1 -174.63(19)
C13 C8 N1 C12 67.4(3)
C14 C8 N1 C12 -170.2(2)
C9 C8 N1 C12 -56.3(3)
C35 C29 N2 O7 70.5(2)
C34 C29 N2 O7 -51.6(3)
C30 C29 N2 O7 -175.30(19)
C35 C29 N2 C33 -171.1(2)
C34 C29 N2 C33 66.9(3)
C30 C29 N2 C33 -56.8(3)
C37 C33 N2 O7 -72.2(2)
C36 C33 N2 O7 50.6(3)
C32 C33 N2 O7 173.99(19)
C37 C33 N2 C29 170.0(2)
C36 C33 N2 C29 -67.2(3)
C32 C33 N2 C29 56.2(3)
C12 N1 O1 P1 126.17(17)
C8 N1 O1 P1 -108.35(18)
C29 N2 O7 P2 -122.11(17)
C33 N2 O7 P2 113.07(18)
N1 O1 P1 F1 89.04(15)
N1 O1 P1 C1 -169.34(15)
N1 O1 P1 W1 -31.09(17)
Si1 C1 P1 F1 112.82(15)
Si2 C1 P1 F1 -24.58(15)
Si1 C1 P1 O1 10.92(18)
Si2 C1 P1 O1 -126.48(13)
Si1 C1 P1 W1 -129.76(12)
Si2 C1 P1 W1 92.84(13)
N2 O7 P2 F2 -80.82(16)
N2 O7 P2 C22 177.07(16)
N2 O7 P2 W2 35.64(18)
Si4 C22 P2 F2 -149.72(14)
Si3 C22 P2 F2 -12.00(15)
Si4 C22 P2 O7 -46.50(17)
Si3 C22 P2 O7 91.22(14)
Si4 C22 P2 W2 97.83(15)
Si3 C22 P2 W2 -124.45(11)
P1 C1 Si1 C2 -63.3(2)
Si2 C1 Si1 C2 73.25(18)
P1 C1 Si1 C3 61.8(2)
Si2 C1 Si1 C3 -161.66(15)
P1 C1 Si1 C4 175.89(18)
Si2 C1 Si1 C4 -47.5(2)
P1 C1 Si2 C5 81.65(17)
Si1 C1 Si2 C5 -58.21(18)
P1 C1 Si2 C6 -40.6(2)
Si1 C1 Si2 C6 179.57(15)
P1 C1 Si2 C7 -156.83(18)
Si1 C1 Si2 C7 63.3(2)
P2 C22 Si3 C25 -53.87(19)
Si4 C22 Si3 C25 86.45(16)
P2 C22 Si3 C23 -172.73(15)
Si4 C22 Si3 C23 -32.41(19)
P2 C22 Si3 C24 70.11(16)
Si4 C22 Si3 C24 -149.57(13)
P2 C22 Si4 C26 85.91(18)
Si3 C22 Si4 C26 -51.58(16)
P2 C22 Si4 C27 -37.2(2)
Si3 C22 Si4 C27 -174.69(14)
P2 C22 Si4 C28 -151.99(16)
Si3 C22 Si4 C28 70.52(16)
O2 C17 W1 C19 77(28)
O2 C17 W1 C18 166(100)
O2 C17 W1 C20 -9(28)
O2 C17 W1 C21 -104(28)
O2 C17 W1 P1 177(100)
O4 C19 W1 C17 -6(3)
O4 C19 W1 C18 -96(3)
O4 C19 W1 C20 84(3)
O4 C19 W1 C21 -14(4)
O4 C19 W1 P1 176(3)
O3 C18 W1 C17 -70(5)
O3 C18 W1 C19 17(5)
O3 C18 W1 C20 14(6)
O3 C18 W1 C21 -157(5)
O3 C18 W1 P1 110(5)
O5 C20 W1 C17 59(3)
O5 C20 W1 C19 -28(3)
O5 C20 W1 C18 -25(4)
O5 C20 W1 C21 146(3)
O5 C20 W1 P1 -121(3)
O6 C21 W1 C17 -21(2)
O6 C21 W1 C19 -13(3)
O6 C21 W1 C18 69(2)
O6 C21 W1 C20 -110(2)
O6 C21 W1 P1 157(2)
F1 P1 W1 C17 -6(3)
O1 P1 W1 C17 110(3)
C1 P1 W1 C17 -119(3)
F1 P1 W1 C19 93.85(10)
O1 P1 W1 C19 -150.35(10)
C1 P1 W1 C19 -18.50(12)
F1 P1 W1 C18 4.19(10)
O1 P1 W1 C18 119.99(11)
C1 P1 W1 C18 -108.16(12)
F1 P1 W1 C20 179.79(10)
O1 P1 W1 C20 -64.41(11)
C1 P1 W1 C20 67.44(12)
F1 P1 W1 C21 -85.09(10)
O1 P1 W1 C21 30.71(10)
C1 P1 W1 C21 162.56(11)
O8 C38 W2 C40 -120(6)
O8 C38 W2 C39 -31(6)
O8 C38 W2 C41 152(6)
O8 C38 W2 C42 64(6)
O8 C38 W2 P2 158(5)
O10 C40 W2 C38 -78(7)
O10 C40 W2 C39 -165(7)
O10 C40 W2 C41 11(7)
O10 C40 W2 C42 -2(8)
O10 C40 W2 P2 100(7)
O9 C39 W2 C38 -25(3)
O9 C39 W2 C40 66(3)
O9 C39 W2 C41 9(4)
O9 C39 W2 C42 -113(3)
O9 C39 W2 P2 155(3)
O11 C41 W2 C38 48(6)
O11 C41 W2 C40 -43(6)
O11 C41 W2 C39 14(7)
O11 C41 W2 C42 136(6)
O11 C41 W2 P2 -132(6)
O12 C42 W2 C38 32(3)
O12 C42 W2 C40 -43(4)
O12 C42 W2 C39 119(3)
O12 C42 W2 C41 -57(3)
O12 C42 W2 P2 -145(3)
F2 P2 W2 C38 -12.2(16)
O7 P2 W2 C38 -127.6(16)
C22 P2 W2 C38 98.3(16)
F2 P2 W2 C40 -93.58(10)
O7 P2 W2 C40 151.00(12)
C22 P2 W2 C40 16.96(12)
F2 P2 W2 C39 176.76(9)
O7 P2 W2 C39 61.34(12)
C22 P2 W2 C39 -72.70(12)
F2 P2 W2 C41 -5.86(9)
O7 P2 W2 C41 -121.28(11)
C22 P2 W2 C41 104.68(12)
F2 P2 W2 C42 82.19(9)
O7 P2 W2 C42 -33.23(12)
C22 P2 W2 C42 -167.27(12)
